data_4114503
loop_
_publ_author_name
'Jik Chin'
'Fabrizio Mancin'
'Nirusha Thavarajah'
'Donghyung Lee'
'Alan Lough'
'Doo Soo Chung'

_publ_section_title
;
 Controlling Diaza-Cope Rearrangement Reactions with Resonance-Assisted
 Hydrogen Bonds
;
_journal_name_full 'Journal of the American Chemical Society'
_journal_page_first 15276
_journal_page_last 15277
_journal_paper_doi 10.1021/ja0387554
_journal_volume 125
_journal_year 2003
_chemical_formula_moiety 'C28 H24 N2 O4, 2(C2 H6 O S)'
_chemical_formula_sum 'C32 H36 N2 O6 S2'
_chemical_formula_weight 608.75
_chemical_name_systematic
; 
 ? 
;
_space_group_IT_number 14
_symmetry_cell_setting monoclinic
_symmetry_space_group_name_Hall '-P 2ybc'
_symmetry_space_group_name_H-M 'P 1 21/c 1'
_atom_sites_solution_hydrogens geom
_atom_sites_solution_primary direct
_atom_sites_solution_secondary difmap
_audit_creation_method SHELXL-97
_cell_angle_alpha 90.00
_cell_angle_beta 93.419(2)
_cell_angle_gamma 90.00
_cell_formula_units_Z 2
_cell_length_a 11.4887(4)
_cell_length_b 5.9506(2)
_cell_length_c 22.0286(7)
_cell_measurement_reflns_used 3527
_cell_measurement_temperature 150(1)
_cell_measurement_theta_max 27.5
_cell_measurement_theta_min 2.6
_cell_volume 1503.30(9)
_computing_cell_refinement 'Denzo-SMN (Otwinowski & Minor, 1997)'
_computing_data_collection 'Collect (Nonius BV, 1997-2002)'
_computing_data_reduction Denzo-SMN
_computing_molecular_graphics 'SHELXTL V6.12'
_computing_publication_material 'SHELXTL V6.12'
_computing_structure_refinement 'SHELXTL V6.12(Sheldrick, 2001)'
_computing_structure_solution 'SIR-92 (Altomare et al., 1993)'
_diffrn_ambient_temperature 150(1)
_diffrn_detector_area_resol_mean 9
_diffrn_measured_fraction_theta_full 0.994
_diffrn_measured_fraction_theta_max 0.994
_diffrn_measurement_device_type 'Nonius KappaCCD'
_diffrn_measurement_method '\f scans and \w scans with \k offsets'
_diffrn_radiation_monochromator graphite
_diffrn_radiation_source 'fine-focus sealed tube'
_diffrn_radiation_type MoK\a
_diffrn_radiation_wavelength 0.71073
_diffrn_reflns_av_R_equivalents 0.050
_diffrn_reflns_av_sigmaI/netI 0.074
_diffrn_reflns_limit_h_max 14
_diffrn_reflns_limit_h_min -14
_diffrn_reflns_limit_k_max 7
_diffrn_reflns_limit_k_min -7
_diffrn_reflns_limit_l_max 28
_diffrn_reflns_limit_l_min -28
_diffrn_reflns_number 12823
_diffrn_reflns_theta_full 27.51
_diffrn_reflns_theta_max 27.51
_diffrn_reflns_theta_min 3.55
_diffrn_standards_decay_% 0
_diffrn_standards_number 0
_exptl_absorpt_coefficient_mu 0.225
_exptl_absorpt_correction_type none
_exptl_crystal_colour colourless
_exptl_crystal_density_diffrn 1.345
_exptl_crystal_description block
_exptl_crystal_F_000 644
_exptl_crystal_size_max 0.16
_exptl_crystal_size_mid 0.14
_exptl_crystal_size_min 0.11
_refine_diff_density_max 0.438
_refine_diff_density_min -0.484
_refine_diff_density_rms 0.058
_refine_ls_extinction_method none
_refine_ls_goodness_of_fit_ref 1.023
_refine_ls_hydrogen_treatment mixed
_refine_ls_matrix_type full
_refine_ls_number_parameters 198
_refine_ls_number_reflns 3444
_refine_ls_number_restraints 0
_refine_ls_restrained_S_all 1.023
_refine_ls_R_factor_all 0.0717
_refine_ls_R_factor_gt 0.0489
_refine_ls_shift/su_max 0.000
_refine_ls_shift/su_mean 0.000
_refine_ls_structure_factor_coef Fsqd
_refine_ls_weighting_details 'calc w=1/[\s^2^(Fo^2^)+(0.0398P)^2^+0.9469P] where P=(Fo^2^+2Fc^2^)/3'
_refine_ls_weighting_scheme calc
_refine_ls_wR_factor_gt 0.1171
_refine_ls_wR_factor_ref 0.1312
_reflns_number_gt 2601
_reflns_number_total 3444
_reflns_threshold_expression I>2\s(I)
_cod_data_source_file ja0387554si20030929_024227.cif
_cod_data_source_block k0294
_cod_original_sg_symbol_H-M 'P 21/c'
_cod_database_code 4114503

loop_
_symmetry_equiv_pos_as_xyz
'x, y, z'
'-x, y+1/2, -z+1/2'
'-x, -y, -z'
'x, -y-1/2, z-1/2'

loop_
_atom_site_label
_atom_site_type_symbol
_atom_site_fract_x
_atom_site_fract_y
_atom_site_fract_z
_atom_site_U_iso_or_equiv
_atom_site_adp_type
_atom_site_occupancy
_atom_site_symmetry_multiplicity
_atom_site_calc_flag
_atom_site_refinement_flags
O1 O 0.76619(12) 0.4452(3) 0.09329(6) 0.0330(4) Uani 1 1 d .
H1O H 0.686(3) 0.429(6) 0.1174(15) 0.090(11) Uiso 1 1 d .
O2 O 1.15700(13) 0.8256(2) 0.15457(6) 0.0296(3) Uani 1 1 d .
H2O H 1.113(3) 0.770(5) 0.1199(14) 0.063(9) Uiso 1 1 d .
N1 N 1.03286(13) 0.5543(3) 0.08290(6) 0.0213(3) Uani 1 1 d .
C1 C 1.03056(15) 0.4172(3) 0.12804(8) 0.0219(4) Uani 1 1 d .
H1 H 0.9856 0.2836 0.1234 0.026 Uiso 1 1 calc R
C2 C 0.96099(15) 0.4986(3) 0.02728(8) 0.0217(4) Uani 1 1 d .
H2 H 0.9283 0.3441 0.0316 0.026 Uiso 1 1 calc R
C3 C 0.86063(15) 0.6664(3) 0.02213(8) 0.0222(4) Uani 1 1 d .
C4 C 0.86099(16) 0.8604(3) -0.01284(8) 0.0246(4) Uani 1 1 d .
H4A H 0.9262 0.8908 -0.0361 0.030 Uiso 1 1 calc R
C5 C 0.76880(17) 1.0111(4) -0.01475(9) 0.0289(4) Uani 1 1 d .
H5A H 0.7709 1.1420 -0.0394 0.035 Uiso 1 1 calc R
C6 C 0.67346(17) 0.9697(4) 0.01946(9) 0.0300(4) Uani 1 1 d .
H6A H 0.6097 1.0716 0.0179 0.036 Uiso 1 1 calc R
C7 C 0.67103(17) 0.7807(4) 0.05577(9) 0.0280(4) Uani 1 1 d .
H7A H 0.6064 0.7539 0.0797 0.034 Uiso 1 1 calc R
C8 C 0.76411(16) 0.6289(3) 0.05717(8) 0.0237(4) Uani 1 1 d .
C9 C 1.09463(15) 0.4601(3) 0.18604(8) 0.0216(4) Uani 1 1 d .
C10 C 1.09350(16) 0.2979(3) 0.23206(8) 0.0245(4) Uani 1 1 d .
H10A H 1.0528 0.1607 0.2246 0.029 Uiso 1 1 calc R
C11 C 1.15084(17) 0.3346(4) 0.28822(9) 0.0282(4) Uani 1 1 d .
H11A H 1.1501 0.2233 0.3191 0.034 Uiso 1 1 calc R
C12 C 1.20952(17) 0.5361(4) 0.29893(9) 0.0297(4) Uani 1 1 d .
H12A H 1.2485 0.5624 0.3375 0.036 Uiso 1 1 calc R
C13 C 1.21219(17) 0.7000(4) 0.25409(9) 0.0277(4) Uani 1 1 d .
H13A H 1.2532 0.8365 0.2619 0.033 Uiso 1 1 calc R
C14 C 1.15459(16) 0.6631(3) 0.19782(8) 0.0230(4) Uani 1 1 d .
S1 S 0.47363(5) 0.27363(10) 0.12868(3) 0.03734(18) Uani 1 1 d .
O3 O 0.57305(12) 0.4143(3) 0.15523(7) 0.0399(4) Uani 1 1 d .
C15 C 0.3956(2) 0.1827(6) 0.19145(14) 0.0623(8) Uani 1 1 d .
H15A H 0.4414 0.0692 0.2145 0.094 Uiso 1 1 calc R
H15B H 0.3208 0.1176 0.1766 0.094 Uiso 1 1 calc R
H15C H 0.3814 0.3113 0.2178 0.094 Uiso 1 1 calc R
C16 C 0.36883(19) 0.4702(5) 0.09857(11) 0.0429(6) Uani 1 1 d .
H16A H 0.3976 0.5407 0.0622 0.064 Uiso 1 1 calc R
H16D H 0.3559 0.5859 0.1291 0.064 Uiso 1 1 calc R
H16B H 0.2953 0.3923 0.0879 0.064 Uiso 1 1 calc R

loop_
_atom_site_aniso_label
_atom_site_aniso_U_11
_atom_site_aniso_U_22
_atom_site_aniso_U_33
_atom_site_aniso_U_23
_atom_site_aniso_U_13
_atom_site_aniso_U_12
O1 0.0308(8) 0.0366(8) 0.0322(8) 0.0067(6) 0.0070(6) -0.0004(6)
O2 0.0358(8) 0.0285(8) 0.0240(7) 0.0036(6) -0.0012(6) -0.0061(6)
N1 0.0202(7) 0.0270(8) 0.0167(7) -0.0011(6) 0.0002(6) 0.0005(6)
C1 0.0192(8) 0.0265(10) 0.0201(9) -0.0020(7) 0.0020(7) -0.0012(7)
C2 0.0214(9) 0.0264(9) 0.0172(8) -0.0009(7) 0.0004(7) -0.0021(7)
C3 0.0198(9) 0.0288(10) 0.0179(8) -0.0023(7) -0.0011(7) -0.0018(7)
C4 0.0227(9) 0.0302(10) 0.0210(9) -0.0016(8) 0.0026(7) -0.0037(8)
C5 0.0289(10) 0.0300(11) 0.0276(10) 0.0010(8) 0.0004(8) -0.0014(8)
C6 0.0252(10) 0.0334(11) 0.0314(10) -0.0034(9) 0.0021(8) 0.0020(8)
C7 0.0225(9) 0.0353(11) 0.0265(10) -0.0021(8) 0.0046(7) -0.0010(8)
C8 0.0239(9) 0.0282(10) 0.0189(9) -0.0002(7) 0.0008(7) -0.0031(8)
C9 0.0193(8) 0.0273(10) 0.0183(9) -0.0007(7) 0.0022(7) 0.0015(7)
C10 0.0249(9) 0.0268(10) 0.0220(9) 0.0014(7) 0.0028(7) 0.0002(8)
C11 0.0318(10) 0.0311(11) 0.0216(9) 0.0041(8) 0.0005(8) 0.0003(8)
C12 0.0312(10) 0.0370(12) 0.0203(9) -0.0006(8) -0.0024(8) -0.0002(9)
C13 0.0286(10) 0.0302(11) 0.0241(9) -0.0024(8) -0.0021(8) -0.0039(8)
C14 0.0236(9) 0.0265(10) 0.0190(9) 0.0018(7) 0.0025(7) -0.0009(7)
S1 0.0273(3) 0.0428(3) 0.0424(3) -0.0003(2) 0.0060(2) 0.0031(2)
O3 0.0217(7) 0.0589(11) 0.0390(8) 0.0127(7) 0.0013(6) -0.0054(7)
C15 0.0424(14) 0.073(2) 0.073(2) 0.0280(16) 0.0084(13) -0.0137(14)
C16 0.0299(11) 0.0545(15) 0.0433(13) -0.0024(11) -0.0063(10) 0.0032(10)

loop_
_atom_type_symbol
_atom_type_description
_atom_type_scat_dispersion_real
_atom_type_scat_dispersion_imag
_atom_type_scat_source
C C 0.0033 0.0016 'International Tables Vol C Tables 4.2.6.8 and 6.1.1.4'
H H 0.0000 0.0000 'International Tables Vol C Tables 4.2.6.8 and 6.1.1.4'
N N 0.0061 0.0033 'International Tables Vol C Tables 4.2.6.8 and 6.1.1.4'
O O 0.0106 0.0060 'International Tables Vol C Tables 4.2.6.8 and 6.1.1.4'
S S 0.1246 0.1234 'International Tables Vol C Tables 4.2.6.8 and 6.1.1.4'

loop_
_geom_angle_atom_site_label_1
_geom_angle_atom_site_label_2
_geom_angle_atom_site_label_3
_geom_angle
_geom_angle_site_symmetry_3
C1 N1 C2 117.60(16) .
N1 C1 C9 122.21(17) .
N1 C2 C3 107.37(14) .
N1 C2 C2 108.84(17) 3_765
C3 C2 C2 114.04(19) 3_765
C4 C3 C8 117.71(17) .
C4 C3 C2 123.97(16) .
C8 C3 C2 118.24(17) .
C5 C4 C3 121.81(17) .
C4 C5 C6 119.67(19) .
C7 C6 C5 120.18(19) .
C6 C7 C8 119.78(18) .
O1 C8 C7 121.47(17) .
O1 C8 C3 117.68(17) .
C7 C8 C3 120.83(18) .
C10 C9 C14 118.93(17) .
C10 C9 C1 119.18(17) .
C14 C9 C1 121.85(17) .
C11 C10 C9 120.91(18) .
C10 C11 C12 119.26(18) .
C11 C12 C13 121.07(18) .
C14 C13 C12 119.65(19) .
O2 C14 C13 119.03(17) .
O2 C14 C9 120.80(16) .
C13 C14 C9 120.18(17) .
O3 S1 C15 105.87(12) .
O3 S1 C16 105.09(11) .
C15 S1 C16 97.38(13) .

loop_
_geom_bond_atom_site_label_1
_geom_bond_atom_site_label_2
_geom_bond_distance
_geom_bond_site_symmetry_2
O1 C8 1.351(2) .
O2 C14 1.359(2) .
N1 C1 1.288(2) .
N1 C2 1.474(2) .
C1 C9 1.458(2) .
C2 C3 1.524(3) .
C2 C2 1.542(3) 3_765
C3 C4 1.388(3) .
C3 C8 1.406(2) .
C4 C5 1.386(3) .
C5 C6 1.388(3) .
C6 C7 1.381(3) .
C7 C8 1.399(3) .
C9 C10 1.400(3) .
C9 C14 1.407(3) .
C10 C11 1.384(3) .
C11 C12 1.389(3) .
C12 C13 1.389(3) .
C13 C14 1.387(3) .
S1 O3 1.5058(16) .
S1 C15 1.777(3) .
S1 C16 1.778(2) .

loop_
_geom_hbond_atom_site_label_D
_geom_hbond_atom_site_label_H
_geom_hbond_atom_site_label_A
_geom_hbond_distance_DH
_geom_hbond_distance_HA
_geom_hbond_distance_DA
_geom_hbond_angle_DHA
O1 H1O O3 1.09(4) 1.59(4) 2.680(2) 177(3)
O2 H2O N1 0.95(3) 1.75(3) 2.620(2) 151(3)
